data_2209056
loop_
_publ_author_name
'Arslan, Mustafa'
'Asker, Erol'
'Masnovi, John'
'Baker, Ronald J.'

_publ_section_title
;
 10,10'-Dinitro-10,10'-(propane-1,3-diyl)di-10<i>H</i>-anthracen-9-one
;
_journal_coeditor_code YA2006
_journal_issue 5
_journal_name_full 'Acta Crystallographica Section E'
_journal_page_first o2037
_journal_page_last o2039
_journal_paper_doi 10.1107/S1600536806013705
_journal_volume 62
_journal_year 2006
_chemical_formula_iupac 'C31 H22 N2 O6'
_chemical_formula_moiety 'C31 H22 N2 O6'
_chemical_formula_sum 'C31 H22 N2 O6'
_chemical_formula_weight 518.51
_chemical_name_systematic
;
10,10'-Dinitro-10,10'-(propane-1,3-diyl)di-10H-anthracen-9-one
;
_space_group_IT_number 14
_symmetry_cell_setting monoclinic
_symmetry_space_group_name_Hall '-P 2yn'
_symmetry_space_group_name_H-M 'P 1 21/n 1'
_atom_sites_solution_hydrogens geom
_atom_sites_solution_primary direct
_atom_sites_solution_secondary difmap
_audit_creation_method 'WinGX routine CIF_UPDATE'
_cell_angle_alpha 90
_cell_angle_beta 109.505(5)
_cell_angle_gamma 90
_cell_formula_units_Z 4
_cell_length_a 13.438(2)
_cell_length_b 14.490(3)
_cell_length_c 13.974(3)
_cell_measurement_reflns_used 25
_cell_measurement_temperature 295(2)
_cell_measurement_theta_max 25.0
_cell_measurement_theta_min 20.0
_cell_volume 2564.8(9)
_computing_cell_refinement 'CAD-4-PC Software'
_computing_data_collection 'CAD-4-PC Software (Enraf--Nonius, 1993)'
_computing_data_reduction 'DATRD2 in NRCVAX (Gabe <i>et al.</i>,  1989)'
_computing_molecular_graphics 'ORTEP-3 for Windows (Farrugia, 1997) and PLATON (Spek, 2003)'
_computing_publication_material 'WinGX (Farrugia, 1999)'
_computing_structure_refinement 'SHELXL97 (Sheldrick, 1997)'
_computing_structure_solution 'SIR92 (Altomare <i>et al.</i>,  1993)'
_diffrn_measured_fraction_theta_full 1.00
_diffrn_measured_fraction_theta_max 1.00
_diffrn_measurement_device 'Enraf--Nonius CAD-4'
_diffrn_measurement_method \w
_diffrn_radiation_monochromator graphite
_diffrn_radiation_source 'fine-focus sealed tube'
_diffrn_radiation_type MoK\a
_diffrn_radiation_wavelength 0.71073
_diffrn_reflns_limit_h_max 15
_diffrn_reflns_limit_h_min -16
_diffrn_reflns_limit_k_max 17
_diffrn_reflns_limit_k_min 0
_diffrn_reflns_limit_l_max 16
_diffrn_reflns_limit_l_min 0
_diffrn_reflns_number 4554
_diffrn_reflns_theta_full 25.1
_diffrn_reflns_theta_max 25.1
_diffrn_reflns_theta_min 1.8
_diffrn_standards_decay_% 1.1
_diffrn_standards_interval_time 120
_diffrn_standards_number 3
_exptl_absorpt_coefficient_mu 0.09
_exptl_absorpt_correction_type none
_exptl_crystal_colour yellow
_exptl_crystal_density_diffrn 1.343
_exptl_crystal_density_method 'not measured'
_exptl_crystal_description plate
_exptl_crystal_F_000 1080
_exptl_crystal_size_max 0.32
_exptl_crystal_size_mid 0.29
_exptl_crystal_size_min 0.13
_refine_diff_density_max 0.20
_refine_diff_density_min -0.20
_refine_ls_extinction_method none
_refine_ls_goodness_of_fit_ref 0.99
_refine_ls_hydrogen_treatment constr
_refine_ls_matrix_type full
_refine_ls_number_parameters 352
_refine_ls_number_reflns 4554
_refine_ls_number_restraints 0
_refine_ls_restrained_S_all 0.99
_refine_ls_R_factor_all 0.202
_refine_ls_R_factor_gt 0.076
_refine_ls_shift/su_max 0.000
_refine_ls_shift/su_mean 0.002
_refine_ls_structure_factor_coef Fsqd
_refine_ls_weighting_details 'calc w=1/[\s^2^(Fo^2^)+(0.0908P)^2^] where P=(Fo^2^+2Fc^2^)/3'
_refine_ls_weighting_scheme calc
_refine_ls_wR_factor_gt 0.161
_refine_ls_wR_factor_ref 0.214
_reflns_number_gt 1912
_reflns_number_total 4554
_reflns_threshold_expression I>2\s(I)
_cod_data_source_file ya2006.cif
_cod_data_source_block I
_cod_original_sg_symbol_H-M 'P 21/n'
_cod_database_code 2209056
_cod_database_fobs_code 2209056

loop_
_symmetry_equiv_pos_as_xyz
'x, y, z'
'-x+1/2, y+1/2, -z+1/2'
'-x, -y, -z'
'x+1/2, -y+1/2, z+1/2'

loop_
_atom_site_type_symbol
_atom_site_label
_atom_site_fract_x
_atom_site_fract_y
_atom_site_fract_z
_atom_site_U_iso_or_equiv
_atom_site_adp_type
_atom_site_calc_flag
_atom_site_refinement_flags
_atom_site_occupancy
O O1 0.6501(3) 0.8155(3) 1.6982(3) 0.0824(12) Uani d . 1
O O2 0.5262(3) 0.7478(4) 1.5921(4) 0.142(2) Uani d . 1
O O9 1.0146(3) 0.7358(4) 1.7797(3) 0.1274(19) Uani d . 1
O O1' 0.6649(3) 0.3216(2) 1.2418(3) 0.0724(11) Uani d . 1
O O2' 0.5424(3) 0.4161(3) 1.2316(3) 0.0997(16) Uani d . 1
O O9' 1.0343(2) 0.4184(3) 1.4236(3) 0.0900(13) Uani d . 1
N N 0.6169(3) 0.7578(3) 1.6353(3) 0.0570(11) Uani d . 1
N N' 0.6317(3) 0.3880(3) 1.2705(3) 0.0494(10) Uani d . 1
C C1 0.9345(5) 0.8340(4) 1.5986(5) 0.0827(19) Uani d . 1
H H1 1.0061 0.8399 1.6348 0.099 Uiso calc R 1
C C2 0.8909(7) 0.8850(5) 1.5129(6) 0.096(2) Uani d . 1
H H2 0.9319 0.9261 1.491 0.115 Uiso calc R 1
C C3 0.7871(6) 0.8747(4) 1.4601(5) 0.0799(18) Uani d . 1
H H3 0.7568 0.9095 1.4017 0.096 Uiso calc R 1
C C4 0.7256(4) 0.8143(3) 1.4907(4) 0.0574(14) Uani d . 1
H H4 0.6543 0.8086 1.453 0.069 Uiso calc R 1
C C4A 0.7685(3) 0.7619(3) 1.5770(3) 0.0411(11) Uani d . 1
C C5 0.6958(4) 0.5779(4) 1.7388(4) 0.0656(15) Uani d . 1
H H5 0.6242 0.5698 1.7038 0.079 Uiso calc R 1
C C6 0.7437(7) 0.5267(4) 1.8245(5) 0.092(2) Uani d . 1
H H6 0.7043 0.4841 1.8464 0.11 Uiso calc R 1
C C7 0.8480(8) 0.5374(5) 1.8775(5) 0.103(2) Uani d . 1
H H7 0.8798 0.5022 1.9353 0.124 Uiso calc R 1
C C8 0.9049(5) 0.5995(5) 1.8458(4) 0.0848(19) Uani d . 1
H H8 0.9763 0.6071 1.8824 0.102 Uiso calc R 1
C C8A 0.8586(4) 0.6524(4) 1.7592(4) 0.0556(13) Uani d . 1
C C9 0.9224(4) 0.7210(4) 1.7277(4) 0.0718(17) Uani d . 1
C C9A 0.8730(3) 0.7727(3) 1.6333(3) 0.0518(13) Uani d . 1
C C10 0.6986(3) 0.6962(3) 1.6083(3) 0.0381(11) Uani d . 1
C C10A 0.7531(3) 0.6415(3) 1.7039(3) 0.0435(11) Uani d . 1
C C11 0.6376(3) 0.6339(3) 1.5206(3) 0.0441(12) Uani d . 1
H H11A 0.5894 0.5958 1.5419 0.053 Uiso calc R 1
H H11B 0.5957 0.6719 1.4644 0.053 Uiso calc R 1
C C12 0.7094(3) 0.5715(3) 1.4842(3) 0.0418(11) Uani d . 1
H H12A 0.7567 0.6091 1.461 0.05 Uiso calc R 1
H H12B 0.7519 0.5334 1.5399 0.05 Uiso calc R 1
C C1' 0.9300(4) 0.5421(4) 1.2691(4) 0.0679(16) Uani d . 1
H H1' 1.0024 0.5352 1.2839 0.082 Uiso calc R 1
C C2' 0.8775(6) 0.6013(4) 1.1967(5) 0.0849(19) Uani d . 1
H H2' 0.913 0.6343 1.1609 0.102 Uiso calc R 1
C C3' 0.7724(6) 0.6132(4) 1.1755(5) 0.0814(18) Uani d . 1
H H3' 0.7363 0.6552 1.1257 0.098 Uiso calc R 1
C C4' 0.7186(4) 0.5642(3) 1.2263(4) 0.0600(14) Uani d . 1
H H4' 0.6463 0.5729 1.2104 0.072 Uiso calc R 1
C C4A' 0.7704(3) 0.5023(3) 1.3006(3) 0.0394(11) Uani d . 1
C C5' 0.7235(4) 0.3268(3) 1.4867(4) 0.0540(13) Uani d . 1
H H5' 0.6512 0.3324 1.4734 0.065 Uiso calc R 1
C C6' 0.7817(6) 0.2653(4) 1.5591(4) 0.0745(17) Uani d . 1
H H6' 0.7474 0.2285 1.5929 0.089 Uiso calc R 1
C C7' 0.8884(6) 0.2574(4) 1.5824(4) 0.086(2) Uani d . 1
H H7' 0.9267 0.2166 1.6326 0.103 Uiso calc R 1
C C8' 0.9381(5) 0.3100(4) 1.5314(4) 0.0706(16) Uani d . 1
H H8' 1.0107 0.3042 1.5464 0.085 Uiso calc R 1
C C8A' 0.8822(3) 0.3719(3) 1.4572(3) 0.0469(12) Uani d . 1
C C9' 0.9391(4) 0.4265(4) 1.4035(4) 0.0564(14) Uani d . 1
C C9A' 0.8788(3) 0.4903(3) 1.3231(4) 0.0465(12) Uani d . 1
C C10' 0.7091(3) 0.4481(3) 1.3555(3) 0.0361(10) Uani d . 1
C C10A' 0.7731(3) 0.3801(3) 1.4339(3) 0.0390(11) Uani d . 1
C C11' 0.6434(3) 0.5108(3) 1.3983(3) 0.0421(11) Uani d . 1
H H11C 0.5993 0.5496 1.3443 0.051 Uiso calc R 1
H H11D 0.5973 0.473 1.4227 0.051 Uiso calc R 1

loop_
_atom_site_aniso_label
_atom_site_aniso_U_11
_atom_site_aniso_U_22
_atom_site_aniso_U_33
_atom_site_aniso_U_12
_atom_site_aniso_U_13
_atom_site_aniso_U_23
O1 0.079(3) 0.080(3) 0.096(3) 0.003(2) 0.039(2) -0.036(3)
O2 0.043(2) 0.185(5) 0.190(5) 0.008(3) 0.030(3) -0.109(4)
O9 0.057(3) 0.201(5) 0.094(3) -0.048(3) -0.014(2) 0.012(3)
O1' 0.084(3) 0.057(2) 0.071(3) -0.004(2) 0.019(2) -0.028(2)
O2' 0.044(2) 0.119(4) 0.114(3) 0.002(2) -0.002(2) -0.056(3)
O9' 0.0311(19) 0.118(3) 0.121(3) 0.010(2) 0.025(2) -0.002(3)
N 0.044(3) 0.067(3) 0.063(3) 0.004(2) 0.023(2) -0.015(2)
N' 0.049(3) 0.047(3) 0.052(3) -0.005(2) 0.015(2) -0.012(2)
C1 0.069(4) 0.096(5) 0.086(5) -0.042(4) 0.030(4) -0.024(4)
C2 0.119(6) 0.085(5) 0.111(6) -0.041(5) 0.074(5) -0.010(5)
C3 0.117(5) 0.068(4) 0.071(4) 0.005(4) 0.054(4) 0.010(3)
C4 0.063(3) 0.060(3) 0.053(3) -0.001(3) 0.024(3) 0.003(3)
C4A 0.040(2) 0.049(3) 0.036(3) -0.001(2) 0.016(2) -0.006(2)
C5 0.071(3) 0.068(4) 0.063(4) -0.010(3) 0.029(3) 0.001(3)
C6 0.134(6) 0.065(4) 0.088(5) -0.011(4) 0.054(5) 0.011(4)
C7 0.153(8) 0.080(5) 0.071(5) 0.017(5) 0.029(5) 0.032(4)
C8 0.083(4) 0.096(5) 0.060(4) 0.024(4) 0.003(3) 0.016(4)
C8A 0.046(3) 0.065(3) 0.048(3) 0.005(3) 0.006(2) -0.001(3)
C9 0.039(3) 0.103(5) 0.063(4) -0.016(3) 0.003(3) -0.009(3)
C9A 0.043(3) 0.063(3) 0.051(3) -0.019(3) 0.018(2) -0.011(3)
C10 0.028(2) 0.045(3) 0.043(3) 0.002(2) 0.015(2) -0.008(2)
C10A 0.042(3) 0.047(3) 0.045(3) 0.002(2) 0.019(2) -0.006(2)
C11 0.028(2) 0.054(3) 0.053(3) -0.001(2) 0.015(2) -0.010(2)
C12 0.031(2) 0.051(3) 0.046(3) -0.005(2) 0.016(2) -0.014(2)
C1' 0.063(4) 0.074(4) 0.082(4) -0.015(3) 0.044(3) -0.009(3)
C2' 0.109(5) 0.072(4) 0.099(5) -0.026(4) 0.068(5) 0.004(4)
C3' 0.111(5) 0.059(4) 0.081(4) 0.006(4) 0.042(4) 0.026(3)
C4' 0.059(3) 0.053(3) 0.073(4) 0.005(3) 0.028(3) 0.019(3)
C4A' 0.037(2) 0.036(3) 0.045(3) -0.001(2) 0.014(2) -0.002(2)
C5' 0.061(3) 0.054(3) 0.053(3) 0.000(3) 0.028(3) 0.006(3)
C6' 0.114(5) 0.055(4) 0.059(4) 0.008(4) 0.035(4) 0.012(3)
C7' 0.111(5) 0.076(5) 0.056(4) 0.037(4) 0.010(4) 0.017(3)
C8' 0.066(4) 0.072(4) 0.065(4) 0.025(3) 0.009(3) 0.005(3)
C8A' 0.039(3) 0.050(3) 0.047(3) 0.010(2) 0.008(2) -0.001(2)
C9' 0.034(3) 0.066(4) 0.069(3) 0.003(3) 0.018(3) -0.013(3)
C9A' 0.041(3) 0.046(3) 0.059(3) -0.006(2) 0.026(2) -0.006(3)
C10' 0.030(2) 0.039(3) 0.038(2) -0.007(2) 0.0104(19) -0.011(2)
C10A' 0.041(2) 0.037(3) 0.040(3) 0.003(2) 0.013(2) -0.003(2)
C11' 0.032(2) 0.049(3) 0.046(3) -0.004(2) 0.015(2) -0.004(2)

loop_
_atom_type_symbol
_atom_type_description
_atom_type_scat_dispersion_real
_atom_type_scat_dispersion_imag
_atom_type_scat_source
C C 0.0033 0 'International Tables Vol C Tables 4.2.6.8 and 6.1.1.4'
H H 0 0 'International Tables Vol C Tables 4.2.6.8 and 6.1.1.4'
N N 0.0061 0 'International Tables Vol C Tables 4.2.6.8 and 6.1.1.4'
O O 0.0106 0 'International Tables Vol C Tables 4.2.6.8 and 6.1.1.4'

loop_
_geom_angle_atom_site_label_1
_geom_angle_atom_site_label_2
_geom_angle_atom_site_label_3
_geom_angle
_geom_angle_publ_flag
O1 N O2 122.4(4) y
O1 N C10 117.6(4) y
O2 N C10 120.0(4) y
O1' N' O2' 123.4(4) y
O1' N' C10' 118.7(4) y
O2' N' C10' 117.6(4) y
C2 C1 C9A 121.1(6) ?
C2 C1 H1 119.4 ?
C9A C1 H1 119.4 ?
C1 C2 C3 118.8(6) ?
C1 C2 H2 120.6 ?
C3 C2 H2 120.6 ?
C2 C3 C4 121.5(6) ?
C2 C3 H3 119.2 ?
C4 C3 H3 119.2 ?
C3 C4 C4A 120.4(5) ?
C3 C4 H4 119.8 ?
C4A C4 H4 119.8 ?
C9A C4A C4 119.2(5) ?
C9A C4A C10 121.8(4) ?
C4 C4A C10 119.0(4) ?
C6 C5 C10A 120.8(6) ?
C6 C5 H5 119.6 ?
C10A C5 H5 119.6 ?
C7 C6 C5 120.9(6) ?
C7 C6 H6 119.6 ?
C5 C6 H6 119.6 ?
C6 C7 C8 119.5(6) ?
C6 C7 H7 120.3 ?
C8 C7 H7 120.3 ?
C7 C8 C8A 121.0(6) ?
C7 C8 H8 119.5 ?
C8A C8 H8 119.5 ?
C10A C8A C8 120.1(5) ?
C10A C8A C9 120.1(5) ?
C8 C8A C9 119.8(5) ?
O9 C9 C9A 120.5(5) ?
O9 C9 C8A 120.9(5) ?
C9A C9 C8A 118.7(4) ?
C4A C9A C1 118.8(5) ?
C4A C9A C9 121.8(4) ?
C1 C9A C9 119.4(5) ?
C4A C10 C10A 115.1(3) y
C4A C10 C11 111.2(4) y
C10A C10 C11 111.7(4) y
C4A C10 N 105.5(3) y
C10A C10 N 105.0(3) y
C11 C10 N 107.6(3) y
C5 C10A C8A 117.7(5) ?
C5 C10A C10 119.7(4) ?
C8A C10A C10 122.6(4) ?
C12 C11 C10 112.9(3) ?
C12 C11 H11A 109 ?
C10 C11 H11A 109 ?
C12 C11 H11B 109 ?
C10 C11 H11B 109 ?
H11A C11 H11B 107.8 ?
C11' C12 C11 109.8(3) ?
C11' C12 H12A 109.7 ?
C11 C12 H12A 109.7 ?
C11' C12 H12B 109.7 ?
C11 C12 H12B 109.7 ?
H12A C12 H12B 108.2 ?
C2' C1' C9A' 121.6(5) ?
C2' C1' H1' 119.2 ?
C9A' C1' H1' 119.2 ?
C1' C2' C3' 119.8(6) ?
C1' C2' H2' 120.1 ?
C3' C2' H2' 120.1 ?
C2' C3' C4' 120.9(6) ?
C2' C3' H3' 119.6 ?
C4' C3' H3' 119.6 ?
C4A' C4' C3' 120.6(5) ?
C4A' C4' H4' 119.7 ?
C3' C4' H4' 119.7 ?
C4' C4A' C9A' 118.7(4) ?
C4' C4A' C10' 119.8(4) ?
C9A' C4A' C10' 121.5(4) ?
C6' C5' C10A' 119.7(5) ?
C6' C5' H5' 120.1 ?
C10A' C5' H5' 120.1 ?
C7' C6' C5' 121.5(6) ?
C7' C6' H6' 119.3 ?
C5' C6' H6' 119.3 ?
C6' C7' C8' 119.2(6) ?
C6' C7' H7' 120.4 ?
C8' C7' H7' 120.4 ?
C7' C8' C8A' 121.0(5) ?
C7' C8' H8' 119.5 ?
C8A' C8' H8' 119.5 ?
C10A' C8A' C8' 119.6(5) ?
C10A' C8A' C9' 121.3(4) ?
C8' C8A' C9' 119.1(5) ?
O9' C9' C9A' 120.2(5) ?
O9' C9' C8A' 121.0(5) ?
C9A' C9' C8A' 118.8(4) ?
C4A' C9A' C1' 118.4(5) ?
C4A' C9A' C9' 121.2(4) ?
C1' C9A' C9' 120.4(5) ?
C11' C10' C10A' 111.6(4) y
C11' C10' C4A' 111.9(3) y
C10A' C10' C4A' 115.5(3) y
C11' C10' N' 107.9(3) y
C10A' C10' N' 105.2(3) y
C4A' C10' N' 104.0(3) y
C5' C10A' C8A' 118.9(4) ?
C5' C10A' C10' 119.4(4) ?
C8A' C10A' C10' 121.6(4) ?
C12 C11' C10' 113.3(3) ?
C12 C11' H11C 108.9 ?
C10' C11' H11C 108.9 ?
C12 C11' H11D 108.9 ?
C10' C11' H11D 108.9 ?
H11C C11' H11D 107.7 ?

loop_
_geom_bond_atom_site_label_1
_geom_bond_atom_site_label_2
_geom_bond_distance
_geom_bond_publ_flag
O1 N 1.187(5) y
O2 N 1.175(5) y
O9 C9 1.228(5) y
O1' N' 1.185(4) y
O2' N' 1.210(5) y
O9' C9' 1.221(5) y
N C10 1.554(5) y
N' C10' 1.558(5) y
C1 C2 1.362(8) ?
C1 C9A 1.405(7) ?
C1 H1 0.93 ?
C2 C3 1.351(8) ?
C2 H2 0.93 ?
C3 C4 1.366(7) ?
C3 H3 0.93 ?
C4 C4A 1.379(6) ?
C4 H4 0.93 ?
C4A C9A 1.371(6) ?
C4A C10 1.501(6) ?
C5 C6 1.371(8) ?
C5 C10A 1.390(6) ?
C5 H5 0.93 ?
C6 C7 1.357(9) ?
C6 H6 0.93 ?
C7 C8 1.348(8) ?
C7 H7 0.93 ?
C8 C8A 1.391(7) ?
C8 H8 0.93 ?
C8A C10A 1.380(6) ?
C8A C9 1.473(7) ?
C9 C9A 1.469(7) ?
C10 C10A 1.515(6) ?
C10 C11 1.523(5) ?
C11 C12 1.528(5) ?
C11 H11A 0.97 ?
C11 H11B 0.97 ?
C12 C11' 1.514(5) ?
C12 H12A 0.97 ?
C12 H12B 0.97 ?
C1' C2' 1.334(8) ?
C1' C9A' 1.398(6) ?
C1' H1' 0.93 ?
C2' C3' 1.354(8) ?
C2' H2' 0.93 ?
C3' C4' 1.370(7) ?
C3' H3' 0.93 ?
C4' C4A' 1.372(6) ?
C4' H4' 0.93 ?
C4A' C9A' 1.396(5) ?
C4A' C10' 1.519(5) ?
C5' C6' 1.378(7) ?
C5' C10A' 1.384(6) ?
C5' H5' 0.93 ?
C6' C7' 1.366(8) ?
C6' H6' 0.93 ?
C7' C8' 1.361(8) ?
C7' H7' 0.93 ?
C8' C8A' 1.387(6) ?
C8' H8' 0.93 ?
C8A' C10A' 1.396(6) ?
C8A' C9' 1.469(7) ?
C9' C9A' 1.472(6) ?
C10' C11' 1.522(5) ?
C10' C10A' 1.510(6) ?
C11' H11C 0.97 ?
C11' H11D 0.97 ?

loop_
_geom_hbond_atom_site_label_D
_geom_hbond_atom_site_label_H
_geom_hbond_atom_site_label_A
_geom_hbond_site_symmetry_A
_geom_hbond_distance_DH
_geom_hbond_distance_HA
_geom_hbond_distance_DA
_geom_hbond_angle_DHA
_geom_hbond_publ_flag
C2' H2' O2 4_564 0.93 2.67 3.586(10) 168 y
C4 H4 O9 4_464 0.93 2.60 3.417(6) 147 y
C5 H5 O2' 3_668 0.93 2.69 3.363(7) 130 y
C5' H5' O2 3_668 0.93 2.53 3.343(7) 146 y
C7' H7' O2' 4_555 0.93 2.57 3.473(7) 165 y

loop_
_geom_torsion_atom_site_label_1
_geom_torsion_atom_site_label_2
_geom_torsion_atom_site_label_3
_geom_torsion_atom_site_label_4
_geom_torsion
_geom_torsion_publ_flag
C9A C1 C2 C3 -1.0(10) ?
C1 C2 C3 C4 -0.3(10) ?
C2 C3 C4 C4A -0.1(9) ?
C3 C4 C4A C9A 1.7(7) ?
C3 C4 C4A C10 -179.9(4) ?
C10A C5 C6 C7 0.4(9) ?
C5 C6 C7 C8 0.3(11) ?
C6 C7 C8 C8A -0.4(11) ?
C7 C8 C8A C10A -0.4(9) ?
C7 C8 C8A C9 178.7(6) ?
C10A C8A C9 O9 175.2(5) ?
C8 C8A C9 O9 -3.8(9) ?
C10A C8A C9 C9A -3.9(8) ?
C8 C8A C9 C9A 177.0(5) ?
C4 C4A C9A C1 -2.9(7) ?
C10 C4A C9A C1 178.8(4) ?
C4 C4A C9A C9 178.0(5) ?
C10 C4A C9A C9 -0.4(7) ?
C2 C1 C9A C4A 2.6(9) ?
C2 C1 C9A C9 -178.2(6) ?
O9 C9 C9A C4A -175.9(5) ?
C8A C9 C9A C4A 3.3(8) ?
O9 C9 C9A C1 5.0(9) ?
C8A C9 C9A C1 -175.9(5) ?
C9A C4A C10 C10A -1.9(6) ?
C4 C4A C10 C10A 179.8(4) ?
C9A C4A C10 C11 -130.2(4) ?
C4 C4A C10 C11 51.4(5) ?
C9A C4A C10 N 113.4(4) ?
C4 C4A C10 N -64.9(5) ?
O1 N C10 C4A -56.6(5) ?
O2 N C10 C4A 121.6(5) ?
O1 N C10 C10A 65.4(5) ?
O2 N C10 C10A -116.4(6) y
O1 N C10 C11 -175.4(4) y
O2 N C10 C11 2.8(7) ?
C6 C5 C10A C8A -1.1(7) ?
C6 C5 C10A C10 179.2(5) ?
C8 C8A C10A C5 1.1(7) ?
C9 C8A C10A C5 -178.0(5) ?
C8 C8A C10A C10 -179.3(4) ?
C9 C8A C10A C10 1.6(7) ?
C4A C10 C10A C5 -179.2(4) ?
C11 C10 C10A C5 -51.1(5) ?
N C10 C10A C5 65.2(5) ?
C4A C10 C10A C8A 1.2(6) ?
C11 C10 C10A C8A 129.3(4) ?
N C10 C10A C8A -114.4(5) ?
C4A C10 C11 C12 63.0(5) ?
C10A C10 C11 C12 -67.1(5) ?
N C10 C11 C12 178.1(4) y
C10 C11 C12 C11' 179.1(4) y
C9A' C1' C2' C3' 1.1(9) ?
C1' C2' C3' C4' -1.0(10) ?
C2' C3' C4' C4A' 0.5(9) ?
C3' C4' C4A' C9A' -0.1(7) ?
C3' C4' C4A' C10' -179.5(5) ?
C10A' C5' C6' C7' 1.8(8) ?
C5' C6' C7' C8' -1.4(9) ?
C6' C7' C8' C8A' 0.7(9) ?
C7' C8' C8A' C10A' -0.5(8) ?
C7' C8' C8A' C9' -179.4(5) ?
C10A' C8A' C9' O9' -179.3(5) ?
C8' C8A' C9' O9' -0.4(7) ?
C10A' C8A' C9' C9A' -0.5(7) ?
C8' C8A' C9' C9A' 178.4(4) ?
C4' C4A' C9A' C1' 0.1(7) ?
C10' C4A' C9A' C1' 179.5(4) ?
C4' C4A' C9A' C9' 178.6(4) ?
C10' C4A' C9A' C9' -2.0(6) ?
C2' C1' C9A' C4A' -0.6(8) ?
C2' C1' C9A' C9' -179.2(5) ?
O9' C9' C9A' C4A' -178.5(5) ?
C8A' C9' C9A' C4A' 2.7(7) ?
O9' C9' C9A' C1' 0.0(7) ?
C8A' C9' C9A' C1' -178.8(4) ?
C4' C4A' C10' C11' -52.4(5) ?
C9A' C4A' C10' C11' 128.2(4) ?
C4' C4A' C10' C10A' 178.5(4) ?
C9A' C4A' C10' C10A' -0.9(6) ?
C4' C4A' C10' N' 63.8(5) ?
C9A' C4A' C10' N' -115.6(4) ?
O1' N' C10' C11' -164.3(4) y
O2' N' C10' C11' 21.6(5) y
O1' N' C10' C10A' -45.1(5) ?
O2' N' C10' C10A' 140.8(4) ?
O1' N' C10' C4A' 76.7(5) ?
O2' N' C10' C4A' -97.4(5) ?
C6' C5' C10A' C8A' -1.5(7) ?
C6' C5' C10A' C10' -179.3(4) ?
C8' C8A' C10A' C5' 0.9(7) ?
C9' C8A' C10A' C5' 179.8(4) ?
C8' C8A' C10A' C10' 178.6(4) ?
C9' C8A' C10A' C10' -2.4(6) ?
C11' C10' C10A' C5' 51.6(5) ?
C4A' C10' C10A' C5' -179.2(4) ?
N' C10' C10A' C5' -65.2(5) ?
C11' C10' C10A' C8A' -126.2(4) ?
C4A' C10' C10A' C8A' 3.1(6) ?
N' C10' C10A' C8A' 117.1(4) ?
C11 C12 C11' C10' 178.4(4) y
C10A' C10' C11' C12 63.3(5) ?
C4A' C10' C11' C12 -67.8(5) ?
N' C10' C11' C12 178.5(4) y

loop_
_cod_related_entry_id
_cod_related_entry_database
_cod_related_entry_code
1 ChemSpider 24735485
